data_7708141
loop_
_publ_author_name
'Tyagi, Adish'
'Karmakar, Gourab'
'Mandal, B. P.'
'Dutta Pathak, Dipa'
'Wadawale, Amey'
'Kedarnath, G.'
'Srivastava, A. P.'
'Jain, Vimal K.'

_publ_section_title
;
 Di-<i>tert</i>-butyltin(IV) 2-pyridyl and 4,6-dimethyl-2-pyrimidyl
 thiolates: versatile single source precursors for the preparation of SnS
 nanoplatelets as anode material for lithium ion batteries.
;
_journal_issue 37
_journal_name_full 'Dalton transactions (Cambridge, England : 2003)'
_journal_page_first 13073
_journal_page_last 13085
_journal_paper_doi 10.1039/d1dt01142a
_journal_volume 50
_journal_year 2021
_chemical_absolute_configuration unk
_chemical_formula_sum 'C18 H26 N2 S2 Sn'
_chemical_formula_weight 453.22
_space_group_crystal_system monoclinic
_space_group_IT_number 5
_space_group_name_Hall 'I 2y'
_space_group_name_H-M_alt 'I 1 2 1'
_atom_sites_solution_hydrogens geom
_atom_sites_solution_primary iterative
_atom_sites_solution_secondary difmap
_audit_creation_method SHELXL-2017/1
_audit_update_record
;
2021-08-04 deposited with the CCDC.	2021-08-12 downloaded from the CCDC.
;
_cell_angle_alpha 90
_cell_angle_beta 102.760(8)
_cell_angle_gamma 90
_cell_formula_units_Z 2
_cell_length_a 10.3417(9)
_cell_length_b 7.0909(6)
_cell_length_c 13.9107(12)
_cell_measurement_reflns_used 4074
_cell_measurement_temperature 298(2)
_cell_measurement_theta_max 30.4950
_cell_measurement_theta_min 3.2390
_cell_volume 994.91(15)
_computing_cell_refinement 'CrysAlisPro 1.171.40.57a (Rigaku OD, 2019)'
_computing_data_collection 'CrysAlisPro 1.171.40.57a (Rigaku OD, 2019)'
_computing_data_reduction 'CrysAlisPro 1.171.40.57a (Rigaku OD, 2019)'
_computing_structure_refinement 'SHELXL-2017/1 (Sheldrick, 2017)'
_computing_structure_solution SUPERFLIP
_diffrn_ambient_temperature 298(2)
_diffrn_detector 'Hybrid Pixel Array Detector'
_diffrn_detector_area_resol_mean 10.0000
_diffrn_detector_type HyPix
_diffrn_measured_fraction_theta_full 0.997
_diffrn_measured_fraction_theta_max 0.795
_diffrn_measurement_details
;
List of Runs (angles in degrees, time in seconds):

  # Type    Start    End  Width  t~exp~   \w     \q     \k     \f   Frames
#--------------------------------------------------------------------------
  1  \w     34.00  74.00   0.50    9.56    --    5.30  45.00 119.00   80
  2  \w     -7.00  19.00   0.50    9.56    --    5.30  45.00 119.00   52
  3  \w    -65.00 -14.00   0.50    9.56    --    5.30 -45.00 -30.00  102
  4  \w    -22.00   3.00   0.50    9.56    --   -4.99 -99.00   0.00   50
  5  \w    -22.00  16.00   0.50    9.56    --   -4.99 -99.00  30.00   76
  6  \w    -22.00  29.00   0.50    9.56    --   -4.99 -99.00 150.00  102
  7  \w    -21.00  13.00   0.50    9.56    --   -4.99 -99.00 -90.00   68
  8  \w    -22.00  23.00   0.50    9.56    --   -4.99 -99.00-150.00   90
;
_diffrn_measurement_device 'four-circle diffractometer'
_diffrn_measurement_device_type 'XtaLAB Synergy, Dualflex, HyPix'
_diffrn_measurement_method '\w scans'
_diffrn_orient_matrix_type 'CrysAlisPro convention (1999,Acta A55,543-557)'
_diffrn_orient_matrix_UB_11 0.0330902000
_diffrn_orient_matrix_UB_12 -0.0708797000
_diffrn_orient_matrix_UB_13 -0.0213589000
_diffrn_orient_matrix_UB_21 0.0340911000
_diffrn_orient_matrix_UB_22 0.0706419000
_diffrn_orient_matrix_UB_23 -0.0207558000
_diffrn_orient_matrix_UB_31 0.0518292000
_diffrn_orient_matrix_UB_32 -0.0011228000
_diffrn_orient_matrix_UB_33 0.0429499000
_diffrn_radiation_monochromator mirror
_diffrn_radiation_probe x-ray
_diffrn_radiation_type 'Mo K\a'
_diffrn_radiation_wavelength 0.71073
_diffrn_reflns_av_R_equivalents 0.0233
_diffrn_reflns_av_unetI/netI 0.0296
_diffrn_reflns_Laue_measured_fraction_full 0.997
_diffrn_reflns_Laue_measured_fraction_max 0.795
_diffrn_reflns_limit_h_max 12
_diffrn_reflns_limit_h_min -15
_diffrn_reflns_limit_k_max 8
_diffrn_reflns_limit_k_min -9
_diffrn_reflns_limit_l_max 16
_diffrn_reflns_limit_l_min -19
_diffrn_reflns_number 5355
_diffrn_reflns_point_group_measured_fraction_full 0.998
_diffrn_reflns_point_group_measured_fraction_max 0.792
_diffrn_reflns_theta_full 25.242
_diffrn_reflns_theta_max 31.040
_diffrn_reflns_theta_min 3.003
_diffrn_source 'micro-focus sealed X-ray tube'
_diffrn_source_type 'PhotonJet (Mo) X-ray Source'
_exptl_absorpt_coefficient_mu 1.495
_exptl_absorpt_correction_T_max 1.00000
_exptl_absorpt_correction_T_min 0.88932
_exptl_absorpt_correction_type multi-scan
_exptl_absorpt_process_details
;
CrysAlisPro 1.171.40.57a (Rigaku Oxford Diffraction, 2019)
Empirical absorption correction using spherical harmonics,
 implemented in SCALE3 ABSPACK scaling algorithm.
;
_exptl_crystal_colour colourless
_exptl_crystal_density_diffrn 1.513
_exptl_crystal_description block
_exptl_crystal_F_000 460
_exptl_crystal_recrystallization_method 'Re-crystallisation from solvent'
_exptl_crystal_size_max 0.100
_exptl_crystal_size_mid 0.100
_exptl_crystal_size_min 0.100
_refine_diff_density_max 0.299
_refine_diff_density_min -0.227
_refine_diff_density_rms 0.050
_refine_ls_abs_structure_details
;
 Refined as an inversion twin.
;
_refine_ls_abs_structure_Flack 0.48(4)
_refine_ls_extinction_method none
_refine_ls_goodness_of_fit_ref 1.021
_refine_ls_hydrogen_treatment constr
_refine_ls_matrix_type full
_refine_ls_number_parameters 193
_refine_ls_number_reflns 2291
_refine_ls_number_restraints 110
_refine_ls_restrained_S_all 1.005
_refine_ls_R_factor_all 0.0251
_refine_ls_R_factor_gt 0.0244
_refine_ls_shift/su_max 0.000
_refine_ls_shift/su_mean 0.000
_refine_ls_structure_factor_coef Fsqd
_refine_ls_weighting_details 'w=1/[\s^2^(Fo^2^)+(0.0340P)^2^] where P=(Fo^2^+2Fc^2^)/3'
_refine_ls_weighting_scheme calc
_refine_ls_wR_factor_gt 0.0558
_refine_ls_wR_factor_ref 0.0562
_reflns_Friedel_coverage 0.685
_reflns_Friedel_fraction_full 0.911
_reflns_Friedel_fraction_max 0.629
_reflns_number_gt 2260
_reflns_number_total 2291
_reflns_threshold_expression 'I > 2\s(I)'
_cod_data_source_file d1dt01142a2.cif
_cod_data_source_block shelx
_cod_depositor_comments 'Adding full bibliography for 7708141--7708143.cif.'
_cod_original_sg_symbol_H-M 'I 2'
_cod_database_code 7708141
_shelx_shelxl_version_number 2017/1
_shelx_space_group_comment
;
The symmetry employed for this shelxl refinement is uniquely defined
by the following loop, which should always be used as a source of
symmetry information in preference to the above space-group names.
They are only intended as comments.
;
_shelx_estimated_absorpt_t_min 0.865
_shelx_estimated_absorpt_t_max 0.865
_oxdiff_exptl_absorpt_empirical_full_min 0.730
_oxdiff_exptl_absorpt_empirical_full_max 1.424
_oxdiff_exptl_absorpt_empirical_details
;
Empirical correction (ABSPACK) includes:
- Absorption correction using spherical harmonics
- Frame scaling
;
_diffrn_oxdiff_digest_frames
;
01aef266654a9c2b6e54cf02de793fb2c400025b798
;

loop_
_space_group_symop_operation_xyz
'x, y, z'
'-x, y, -z'
'x+1/2, y+1/2, z+1/2'
'-x+1/2, y+1/2, -z+1/2'

loop_
_atom_site_label
_atom_site_type_symbol
_atom_site_fract_x
_atom_site_fract_y
_atom_site_fract_z
_atom_site_U_iso_or_equiv
_atom_site_adp_type
_atom_site_occupancy
_atom_site_site_symmetry_order
_atom_site_calc_flag
_atom_site_refinement_flags_posn
_atom_site_refinement_flags_adp
_atom_site_refinement_flags_occupancy
_atom_site_disorder_assembly
_atom_site_disorder_group
C1 C 0.5604(16) 0.136(2) 0.8001(9) 0.034(3) Uani 0.314(3) 1 d G U P A 1
C2 C 0.5821(14) 0.1912(12) 0.7091(11) 0.051(4) Uani 0.314(3) 1 d G U P A 1
H2 H 0.586121 0.318618 0.694068 0.062 Uiso 0.314(3) 1 calc R U P A 1
C3 C 0.5979(15) 0.056(2) 0.6404(6) 0.064(5) Uani 0.314(3) 1 d G U P A 1
H3 H 0.612426 0.092289 0.579473 0.077 Uiso 0.314(3) 1 calc R U P A 1
C4 C 0.5919(15) -0.1348(19) 0.6628(11) 0.057(5) Uani 0.314(3) 1 d G U P A 1
H4 H 0.602436 -0.225482 0.616870 0.069 Uiso 0.314(3) 1 calc R U P A 1
C5 C 0.5701(13) -0.1895(14) 0.7539(14) 0.049(4) Uani 0.314(3) 1 d G U P A 1
H5 H 0.566141 -0.316929 0.768863 0.059 Uiso 0.314(3) 1 calc R U P A 1
N1 N 0.5544(15) -0.054(3) 0.8225(7) 0.042(4) Uani 0.314(3) 1 d G U P A 1
S1 S 0.5406(3) 0.3167(5) 0.8834(2) 0.0444(10) Uani 0.314(3) 1 d . . P A 1
Sn1 Sn 0.500000 0.0631(3) 1.000000 0.0293(7) Uani 0.314(3) 2 d S T P A 1
C6 C 0.3003(18) -0.051(3) 0.9339(12) 0.038(3) Uani 0.314(3) 1 d . U P A 1
C7 C 0.2062(18) -0.022(5) 0.998(2) 0.054(6) Uani 0.314(3) 1 d . U P A 1
H7A H 0.227204 -0.107072 1.053018 0.081 Uiso 0.314(3) 1 calc R U P A 1
H7B H 0.117705 -0.046437 0.961273 0.081 Uiso 0.314(3) 1 calc R U P A 1
H7C H 0.212333 0.105472 1.021493 0.081 Uiso 0.314(3) 1 calc R U P A 1
C8 C 0.265(4) 0.003(6) 0.832(3) 0.074(10) Uani 0.314(3) 1 d . U P A 1
H8A H 0.173712 -0.025418 0.805533 0.111 Uiso 0.314(3) 1 calc R U P A 1
H8B H 0.319539 -0.064422 0.795939 0.111 Uiso 0.314(3) 1 calc R U P A 1
H8C H 0.279477 0.136434 0.826425 0.111 Uiso 0.314(3) 1 calc R U P A 1
C9 C 0.3112(19) -0.267(2) 0.9455(15) 0.060(5) Uani 0.314(3) 1 d . U P A 1
H9A H 0.225538 -0.322490 0.921604 0.090 Uiso 0.314(3) 1 calc R U P A 1
H9B H 0.342724 -0.297819 1.013802 0.090 Uiso 0.314(3) 1 calc R U P A 1
H9C H 0.372031 -0.314035 0.908249 0.090 Uiso 0.314(3) 1 calc R U P A 1
C1A C 0.5640(6) -0.1615(7) 0.7976(4) 0.0314(15) Uani 0.686(3) 1 d G . P A 2
C2A C 0.5876(5) -0.1991(8) 0.7049(5) 0.0482(18) Uani 0.686(3) 1 d G . P A 2
H2A H 0.594589 -0.323122 0.684893 0.058 Uiso 0.686(3) 1 calc R U P A 2
C3A C 0.6007(7) -0.0513(14) 0.6421(3) 0.058(3) Uani 0.686(3) 1 d G . P A 2
H3A H 0.616538 -0.076476 0.580080 0.070 Uiso 0.686(3) 1 calc R U P A 2
C4A C 0.5903(8) 0.1340(11) 0.6720(5) 0.058(3) Uani 0.686(3) 1 d G . P A 2
H4A H 0.599079 0.232910 0.629964 0.070 Uiso 0.686(3) 1 calc R U P A 2
C5A C 0.5667(8) 0.1716(6) 0.7647(6) 0.050(2) Uani 0.686(3) 1 d G . P A 2
H5A H 0.559672 0.295653 0.784662 0.060 Uiso 0.686(3) 1 calc R U P A 2
N1A N 0.5535(8) 0.0239(9) 0.8275(3) 0.0350(17) Uani 0.686(3) 1 d G U P A 2
Sn1A Sn 0.500000 -0.07035(3) 1.000000 0.0292(3) Uani 0.686(3) 2 d S T P A 2
S1A S 0.54252(15) -0.3230(3) 0.88431(9) 0.0432(4) Uani 0.686(3) 1 d . . P A 2
C6A C 0.3018(8) 0.0473(14) 0.9352(5) 0.0373(14) Uani 0.686(3) 1 d . U P A 2
C7A C 0.1994(12) 0.005(3) 0.9902(8) 0.071(5) Uani 0.686(3) 1 d . . P A 2
H7A1 H 0.183674 -0.128063 0.989416 0.107 Uiso 0.686(3) 1 calc R U P A 2
H7A2 H 0.118898 0.069552 0.960148 0.107 Uiso 0.686(3) 1 calc R U P A 2
H7A3 H 0.228706 0.047357 1.057129 0.107 Uiso 0.686(3) 1 calc R U P A 2
C8A C 0.2502(16) -0.019(3) 0.8277(9) 0.054(3) Uani 0.686(3) 1 d . . P A 2
H8A1 H 0.163067 0.031726 0.802763 0.081 Uiso 0.686(3) 1 calc R U P A 2
H8A2 H 0.246491 -0.153927 0.825708 0.081 Uiso 0.686(3) 1 calc R U P A 2
H8A3 H 0.308899 0.025234 0.787870 0.081 Uiso 0.686(3) 1 calc R U P A 2
C9A C 0.3130(7) 0.2617(9) 0.9376(6) 0.0613(17) Uani 0.686(3) 1 d . U P A 2
H9A1 H 0.346750 0.302911 1.004120 0.092 Uiso 0.686(3) 1 calc R U P A 2
H9A2 H 0.227083 0.316168 0.912875 0.092 Uiso 0.686(3) 1 calc R U P A 2
H9A3 H 0.372230 0.301172 0.897137 0.092 Uiso 0.686(3) 1 calc R U P A 2

loop_
_atom_site_aniso_label
_atom_site_aniso_U_11
_atom_site_aniso_U_22
_atom_site_aniso_U_33
_atom_site_aniso_U_23
_atom_site_aniso_U_13
_atom_site_aniso_U_12
C1 0.033(7) 0.020(8) 0.049(9) -0.001(6) 0.007(7) -0.003(5)
C2 0.063(9) 0.071(10) 0.026(8) 0.006(6) 0.020(8) 0.001(8)
C3 0.065(11) 0.074(11) 0.054(10) -0.017(9) 0.014(9) 0.001(14)
C4 0.060(11) 0.079(12) 0.036(9) 0.000(9) 0.016(8) -0.005(11)
C5 0.056(9) 0.050(9) 0.043(11) -0.010(7) 0.015(10) -0.003(7)
N1 0.041(6) 0.041(9) 0.044(6) 0.009(6) 0.007(4) -0.009(11)
S1 0.066(2) 0.027(2) 0.0412(17) 0.0039(12) 0.0152(14) -0.0008(15)
Sn1 0.0323(6) 0.0252(18) 0.0295(5) 0.000 0.0047(4) 0.000
C6 0.032(5) 0.026(7) 0.053(6) -0.020(9) 0.003(4) -0.013(11)
C7 0.011(5) 0.052(12) 0.100(13) 0.034(9) 0.015(6) -0.001(6)
C8 0.039(9) 0.10(2) 0.068(10) 0.026(12) -0.026(7) -0.022(11)
C9 0.041(8) 0.038(8) 0.090(12) -0.002(7) -0.010(7) -0.007(7)
C1A 0.032(3) 0.037(4) 0.026(4) -0.012(3) 0.008(3) 0.005(3)
C2A 0.050(4) 0.074(6) 0.025(4) -0.014(3) 0.018(4) 0.006(3)
C3A 0.063(4) 0.078(7) 0.040(4) 0.005(5) 0.025(3) 0.003(8)
C4A 0.063(5) 0.075(6) 0.044(6) 0.026(4) 0.028(5) -0.002(5)
C5A 0.059(4) 0.040(4) 0.054(5) 0.011(4) 0.018(4) 0.001(3)
N1A 0.046(3) 0.019(4) 0.040(3) 0.008(2) 0.012(2) -0.001(3)
Sn1A 0.0334(2) 0.0261(8) 0.02791(18) 0.000 0.00638(12) 0.000
S1A 0.0642(9) 0.0289(9) 0.0385(7) -0.0048(5) 0.0160(6) 0.0012(6)
C6A 0.032(3) 0.042(4) 0.036(3) -0.006(4) 0.001(2) -0.003(6)
C7A 0.057(6) 0.114(14) 0.043(4) -0.001(5) 0.011(3) 0.004(6)
C8A 0.042(5) 0.078(9) 0.037(3) -0.015(4) 0.000(3) 0.000(5)
C9A 0.056(4) 0.039(4) 0.083(5) 0.002(3) 0.002(3) 0.011(3)

loop_
_atom_type_symbol
_atom_type_description
_atom_type_scat_dispersion_real
_atom_type_scat_dispersion_imag
_atom_type_scat_source
C C 0.0033 0.0016 'International Tables Vol C Tables 4.2.6.8 and 6.1.1.4'
H H 0.0000 0.0000 'International Tables Vol C Tables 4.2.6.8 and 6.1.1.4'
N N 0.0061 0.0033 'International Tables Vol C Tables 4.2.6.8 and 6.1.1.4'
S S 0.1246 0.1234 'International Tables Vol C Tables 4.2.6.8 and 6.1.1.4'
Sn Sn -0.6537 1.4246 'International Tables Vol C Tables 4.2.6.8 and 6.1.1.4'

loop_
_geom_angle_atom_site_label_1
_geom_angle_atom_site_label_2
_geom_angle_atom_site_label_3
_geom_angle
_geom_angle_site_symmetry_1
_geom_angle_site_symmetry_3
_geom_angle_publ_flag
C2 C1 N1 120.0 . . ?
C2 C1 S1 117.4(13) . . ?
N1 C1 S1 122.6(13) . . ?
C1 C2 C3 120.0 . . ?
C4 C3 C2 120.0 . . ?
C3 C4 C5 120.0 . . ?
N1 C5 C4 120.0 . . ?
C5 N1 C1 120.0 . . ?
C1 S1 Sn1 88.0(6) . . ?
C6 Sn1 C6 137.3(12) 2_657 . ?
C6 Sn1 S1 105.4(5) 2_657 2_657 ?
C6 Sn1 S1 104.7(5) . 2_657 ?
C6 Sn1 S1 104.7(5) 2_657 . ?
C6 Sn1 S1 105.4(5) . . ?
S1 Sn1 S1 88.85(18) 2_657 . ?
C8 C6 C7 120(3) . . ?
C8 C6 C9 111(2) . . ?
C7 C6 C9 97(2) . . ?
C8 C6 Sn1 109(2) . . ?
C7 C6 Sn1 112.2(12) . . ?
C9 C6 Sn1 106.2(14) . . ?
C2A C1A N1A 120.0 . . ?
C2A C1A S1A 127.0(5) . . ?
N1A C1A S1A 113.0(5) . . ?
C3A C2A C1A 120.0 . . ?
C2A C3A C4A 120.0 . . ?
C5A C4A C3A 120.0 . . ?
C4A C5A N1A 120.0 . . ?
C5A N1A C1A 120.0 . . ?
C6A Sn1A C6A 135.7(5) . 2_657 ?
C6A Sn1A S1A 106.6(2) . . ?
C6A Sn1A S1A 104.6(2) 2_657 . ?
S1A Sn1A S1A 88.97(8) 2_657 . ?
C1A S1A Sn1A 92.5(2) . . ?
C7A C6A C9A 104.5(10) . . ?
C7A C6A C8A 108.0(10) . . ?
C9A C6A C8A 109.3(9) . . ?
C7A C6A Sn1A 115.0(8) . . ?
C9A C6A Sn1A 107.9(5) . . ?
C8A C6A Sn1A 111.8(7) . . ?

loop_
_geom_bond_atom_site_label_1
_geom_bond_atom_site_label_2
_geom_bond_distance
_geom_bond_site_symmetry_2
_geom_bond_publ_flag
C1 C2 1.3900 . ?
C1 N1 1.3900 . ?
C1 S1 1.767(9) . ?
C2 C3 1.3900 . ?
C3 C4 1.3900 . ?
C4 C5 1.3900 . ?
C5 N1 1.3900 . ?
S1 Sn1 2.519(4) . ?
Sn1 C6 2.219(17) 2_657 ?
Sn1 C6 2.219(17) . ?
C6 C8 1.44(4) . ?
C6 C7 1.47(3) . ?
C6 C9 1.54(3) . ?
C1A C2A 1.3900 . ?
C1A N1A 1.3900 . ?
C1A S1A 1.713(4) . ?
C2A C3A 1.3900 . ?
C3A C4A 1.3900 . ?
C4A C5A 1.3900 . ?
C5A N1A 1.3900 . ?
Sn1A C6A 2.212(8) . ?
Sn1A C6A 2.212(8) 2_657 ?
Sn1A S1A 2.5110(18) 2_657 ?
Sn1A S1A 2.5110(18) . ?
C6A C7A 1.467(15) . ?
C6A C9A 1.525(13) . ?
C6A C8A 1.545(14) . ?
